data_4081680
loop_
_publ_author_name
'Teets, Thomas S.'
'Labinger, Jay A.'
'Bercaw, John E.'

_publ_section_title
;
 A Thermodynamic Analysis of Rhenium(I)--Formyl C--H Bond Formation via
 Base-Assisted Heterolytic H2Cleavage in the Secondary Coordination Sphere
;
_journal_issue 19
_journal_name_full Organometallics
_journal_page_first 5530
_journal_paper_doi 10.1021/om400810v
_journal_volume 32
_journal_year 2013
_chemical_formula_sum 'C22.67 H21.67 B F4 N O6.17 P Re'
_chemical_formula_weight 710.72
_chemical_name_systematic
; 
 ? 
;
_space_group_IT_number 15
_symmetry_cell_setting monoclinic
_symmetry_space_group_name_Hall '-C 2yc'
_symmetry_space_group_name_H-M 'C 1 2/c 1'
_atom_sites_solution_hydrogens geom
_atom_sites_solution_primary direct
_atom_sites_solution_secondary difmap
_audit_creation_method SHELXL-97
_cell_angle_alpha 90.00
_cell_angle_beta 92.189(2)
_cell_angle_gamma 90.00
_cell_formula_units_Z 24
_cell_length_a 40.9058(18)
_cell_length_b 10.1635(4)
_cell_length_c 37.0735(16)
_cell_measurement_reflns_used 9888
_cell_measurement_temperature 296(2)
_cell_measurement_theta_max 28.12
_cell_measurement_theta_min 2.24
_cell_volume 15401.9(11)
_computing_cell_refinement 'Bruker SAINT'
_computing_data_collection 'Bruker APEX2'
_computing_data_reduction 'Bruker SAINT'
_computing_molecular_graphics 'Bruker SHELXTL'
_computing_publication_material 'Bruker SHELXTL'
_computing_structure_refinement 'SHELXL-97 (Sheldrick, 2008)'
_computing_structure_solution 'SHELXS-97 (Sheldrick, 2008)'
_diffrn_ambient_temperature 296(2)
_diffrn_measured_fraction_theta_full 0.997
_diffrn_measured_fraction_theta_max 0.997
_diffrn_measurement_device_type 'Bruker APEX-II CCD'
_diffrn_measurement_method '\f and \w scans'
_diffrn_radiation_monochromator graphite
_diffrn_radiation_source 'fine-focus sealed tube'
_diffrn_radiation_type MoK\a
_diffrn_radiation_wavelength 0.71073
_diffrn_reflns_av_R_equivalents 0.0629
_diffrn_reflns_av_sigmaI/netI 0.0393
_diffrn_reflns_limit_h_max 54
_diffrn_reflns_limit_h_min -54
_diffrn_reflns_limit_k_max 13
_diffrn_reflns_limit_k_min -13
_diffrn_reflns_limit_l_max 49
_diffrn_reflns_limit_l_min -49
_diffrn_reflns_number 179498
_diffrn_reflns_theta_full 28.28
_diffrn_reflns_theta_max 28.28
_diffrn_reflns_theta_min 1.46
_exptl_absorpt_coefficient_mu 4.864
_exptl_absorpt_correction_T_max 0.8001
_exptl_absorpt_correction_T_min 0.2567
_exptl_absorpt_correction_type multi-scan
_exptl_absorpt_process_details sadabs
_exptl_crystal_colour colourless
_exptl_crystal_density_diffrn 1.839
_exptl_crystal_density_method 'not measured'
_exptl_crystal_description blade
_exptl_crystal_F_000 8280
_exptl_crystal_size_max 0.38
_exptl_crystal_size_mid 0.10
_exptl_crystal_size_min 0.05
_refine_diff_density_max 2.936
_refine_diff_density_min -2.050
_refine_diff_density_rms 0.173
_refine_ls_extinction_method none
_refine_ls_goodness_of_fit_ref 1.182
_refine_ls_hydrogen_treatment constr
_refine_ls_matrix_type full
_refine_ls_number_parameters 1004
_refine_ls_number_reflns 19055
_refine_ls_number_restraints 38
_refine_ls_restrained_S_all 1.181
_refine_ls_R_factor_all 0.0552
_refine_ls_R_factor_gt 0.0394
_refine_ls_shift/su_max 0.005
_refine_ls_shift/su_mean 0.000
_refine_ls_structure_factor_coef Fsqd
_refine_ls_weighting_details 'calc w=1/[\s^2^(Fo^2^)+(0.0192P)^2^+207.3896P] where P=(Fo^2^+2Fc^2^)/3'
_refine_ls_weighting_scheme calc
_refine_ls_wR_factor_gt 0.0779
_refine_ls_wR_factor_ref 0.0843
_reflns_number_gt 15703
_reflns_number_total 19055
_reflns_threshold_expression >2sigma(I)
_cod_data_source_file om400810v_si_002.cif
_cod_data_source_block 3
_cod_depositor_comments
;
The following automatic conversions were performed:

'_symmetry_cell_setting' value 'Monoclinic' changed to 'monoclinic'
according to /home/saulius/struct/CIF-dictionaries/cif_core.dic
dictionary named 'cif_core.dic' version 2.4.2 from 2011-04-26.

Automatic conversion script
Id: cif_fix_values 1891 2012-01-12 08:04:46Z andrius 
;
_cod_original_sg_symbol_H-M C2/c
_cod_database_code 4081680

loop_
_symmetry_equiv_pos_as_xyz
'x, y, z'
'-x, y, -z+1/2'
'x+1/2, y+1/2, z'
'-x+1/2, y+1/2, -z+1/2'
'-x, -y, -z'
'x, -y, z-1/2'
'-x+1/2, -y+1/2, -z'
'x+1/2, -y+1/2, z-1/2'

loop_
_atom_site_label
_atom_site_type_symbol
_atom_site_fract_x
_atom_site_fract_y
_atom_site_fract_z
_atom_site_U_iso_or_equiv
_atom_site_adp_type
_atom_site_occupancy
_atom_site_symmetry_multiplicity
_atom_site_calc_flag
_atom_site_refinement_flags
_atom_site_disorder_assembly
_atom_site_disorder_group
Re1 Re 0.842265(5) 0.328606(19) 0.206037(5) 0.01129(5) Uani 1 1 d . . .
Re2 Re 0.480641(5) 1.74560(2) 0.366151(5) 0.01368(5) Uani 1 1 d . . .
Re3 Re 0.333326(5) 0.85223(2) 0.433259(5) 0.01403(5) Uani 1 1 d . . .
P1 P 0.85223(3) 0.56494(13) 0.19603(3) 0.0116(3) Uani 1 1 d . . .
P2 P 0.51490(3) 1.61187(13) 0.40841(3) 0.0127(3) Uani 1 1 d . . .
P3 P 0.31106(3) 1.07928(14) 0.43549(4) 0.0148(3) Uani 1 1 d . . .
F1 F 0.37857(11) 0.8211(4) 0.30991(14) 0.0533(13) Uani 1 1 d . . .
F2 F 0.36142(10) 0.6711(5) 0.34993(10) 0.0446(11) Uani 1 1 d . . .
F3 F 0.35486(9) 0.6329(4) 0.29012(10) 0.0306(8) Uani 1 1 d . . .
F4 F 0.40579(8) 0.6265(4) 0.31719(9) 0.0292(8) Uani 1 1 d . . .
F5 F 0.74377(12) 0.6068(4) 0.09385(13) 0.0534(13) Uani 1 1 d . . .
F6 F 0.78744(12) 0.4799(5) 0.10966(11) 0.0556(12) Uani 1 1 d . . .
F7 F 0.78932(11) 0.6082(4) 0.06035(11) 0.0435(10) Uani 1 1 d . . .
F8 F 0.75652(10) 0.4292(4) 0.06025(11) 0.0426(10) Uani 1 1 d . . .
F9 F 0.42323(10) 1.7627(4) 0.46627(10) 0.0392(10) Uani 1 1 d . . .
F10 F 0.43876(10) 1.5612(4) 0.48738(11) 0.0388(10) Uani 1 1 d . . .
F11 F 0.39367(9) 1.6569(4) 0.50874(10) 0.0320(8) Uani 1 1 d . . .
F12 F 0.44405(9) 1.7395(4) 0.52365(9) 0.0302(8) Uani 1 1 d . . .
N1 N 0.78828(11) 0.6218(4) 0.21066(12) 0.0142(9) Uani 1 1 d . . .
N2 N 0.47381(10) 1.3990(4) 0.40218(11) 0.0130(9) Uani 1 1 d . . .
N3 N 0.24891(11) 1.0132(5) 0.41236(12) 0.0190(10) Uani 1 1 d . . .
O1 O 0.86405(12) 0.2715(4) 0.12758(11) 0.0347(11) Uani 1 1 d . . .
O1S O 0.5081(3) 1.0748(12) 0.2634(3) 0.041(2) Uani 0.50 1 d PU A -1
O2 O 0.91431(10) 0.2761(4) 0.23358(13) 0.0309(10) Uani 1 1 d . . .
O3 O 0.81611(10) 0.4002(4) 0.28229(10) 0.0220(9) Uani 1 1 d . . .
O4 O 0.82763(9) 0.0322(4) 0.21972(11) 0.0208(8) Uani 1 1 d U . .
O5 O 0.76967(10) 0.3536(4) 0.17552(11) 0.0211(8) Uani 1 1 d . . .
O6 O 0.73397(9) 0.6854(4) 0.25396(11) 0.0233(9) Uani 1 1 d . . .
O7 O 0.47973(12) 1.9707(4) 0.42463(11) 0.0338(11) Uani 1 1 d . . .
O8 O 0.41756(10) 1.6200(4) 0.39831(11) 0.0263(9) Uani 1 1 d . . .
O9 O 0.54525(11) 1.8584(4) 0.33647(12) 0.0332(11) Uani 1 1 d . . .
O10 O 0.44130(11) 1.9260(4) 0.31210(11) 0.0267(9) Uani 1 1 d . . .
O11 O 0.47704(10) 1.5254(4) 0.30716(11) 0.0255(9) Uani 1 1 d . . .
O12 O 0.44493(10) 1.1658(4) 0.37151(11) 0.0224(9) Uani 1 1 d . . .
O13 O 0.19510(10) 0.9553(4) 0.36337(13) 0.0315(10) Uani 1 1 d . . .
O101 O 0.37175(13) 0.9236(5) 0.50511(12) 0.0399(12) Uani 1 1 d . . .
O102 O 0.27548(14) 0.7464(6) 0.47788(16) 0.0584(17) Uani 1 1 d . . .
O103 O 0.35792(11) 0.5608(4) 0.43505(11) 0.0280(10) Uani 1 1 d . . .
O104 O 0.39686(10) 0.9330(4) 0.39433(13) 0.0304(10) Uani 1 1 d . . .
O105 O 0.29518(10) 0.8001(4) 0.35944(11) 0.0256(9) Uani 1 1 d . . .
C1 C 0.85614(15) 0.2918(5) 0.15570(15) 0.0216(12) Uani 1 1 d . . .
C1S C 0.5266(4) 1.2926(17) 0.2768(4) 0.046(4) Uani 0.50 1 d PU A -1
H1S1 H 0.5248 1.3851 0.2718 0.070 Uiso 0.50 1 calc PR A -1
H1S2 H 0.5484 1.2635 0.2724 0.070 Uiso 0.50 1 calc PR A -1
H1S3 H 0.5218 1.2766 0.3016 0.070 Uiso 0.50 1 calc PR A -1
C2 C 0.88818(13) 0.2984(5) 0.22417(15) 0.0175(11) Uani 1 1 d . . .
C2S C 0.5000 1.2103(13) 0.2500 0.057(3) Uani 1 2 d SU . .
H2S1 H 0.4775 1.2344 0.2542 0.069 Uiso 0.50 1 calc PR A .
H2S2 H 0.5044 1.2211 0.2247 0.069 Uiso 0.50 1 calc PR . .
C3 C 0.82640(12) 0.3739(5) 0.25537(14) 0.0131(10) Uani 1 1 d . . .
C3S C 0.4884(4) 0.9905(18) 0.2409(4) 0.039(3) Uani 0.50 1 d PU A -1
H3S1 H 0.4915 1.0101 0.2156 0.047 Uiso 0.50 1 calc PR A -1
H3S2 H 0.4655 1.0010 0.2459 0.047 Uiso 0.50 1 calc PR A -1
C4 C 0.83258(13) 0.1375(5) 0.21494(14) 0.0160(8) Uani 1 1 d U . .
C4S C 0.5000 0.8493(12) 0.2500 0.043(2) Uani 1 2 d SU . .
H4SA H 0.4874 0.7875 0.2357 0.065 Uiso 0.50 1 calc PR A -1
H4SB H 0.4971 0.8320 0.2751 0.065 Uiso 0.50 1 calc PR A -1
H4SC H 0.5227 0.8406 0.2449 0.065 Uiso 0.50 1 calc PR A -1
C5 C 0.79557(14) 0.3503(5) 0.18682(14) 0.0162(11) Uani 1 1 d . . .
C6 C 0.48010(15) 1.8889(6) 0.40412(15) 0.0239(13) Uani 1 1 d . . .
C7 C 0.44023(14) 1.6647(6) 0.38686(15) 0.0204(12) Uani 1 1 d . . .
C8 C 0.52168(15) 1.8190(5) 0.34736(15) 0.0196(12) Uani 1 1 d . . .
C9 C 0.45419(13) 1.8598(5) 0.33254(14) 0.0160(8) Uani 1 1 d . . .
C10 C 0.47870(13) 1.6035(5) 0.32878(14) 0.0168(11) Uani 1 1 d . . .
C11 C 0.87681(14) 0.5986(5) 0.15744(14) 0.0179(11) Uani 1 1 d . . .
C12 C 0.91022(14) 0.6161(5) 0.16229(17) 0.0240(13) Uani 1 1 d . . .
H12 H 0.9198 0.6156 0.1855 0.029 Uiso 1 1 calc R . .
C13 C 0.92943(18) 0.6342(6) 0.1330(2) 0.0364(17) Uani 1 1 d . . .
H13 H 0.9519 0.6447 0.1365 0.044 Uiso 1 1 calc R . .
C14 C 0.9157(2) 0.6368(6) 0.0986(2) 0.041(2) Uani 1 1 d . . .
H14 H 0.9288 0.6511 0.0790 0.050 Uiso 1 1 calc R . .
C15 C 0.8828(2) 0.6181(6) 0.09352(18) 0.043(2) Uani 1 1 d . . .
H15 H 0.8735 0.6197 0.0702 0.052 Uiso 1 1 calc R . .
C16 C 0.86290(18) 0.5967(6) 0.12236(16) 0.0285(14) Uani 1 1 d . . .
H16 H 0.8406 0.5814 0.1185 0.034 Uiso 1 1 calc R . .
C21 C 0.87344(13) 0.6586(5) 0.23169(14) 0.0144(10) Uani 1 1 d . . .
C22 C 0.87517(13) 0.7959(5) 0.22715(14) 0.0160(11) Uani 1 1 d . . .
H22 H 0.8662 0.8346 0.2063 0.019 Uiso 1 1 calc R . .
C23 C 0.89018(14) 0.8737(5) 0.25370(15) 0.0201(12) Uani 1 1 d . . .
H23 H 0.8909 0.9645 0.2508 0.024 Uiso 1 1 calc R . .
C24 C 0.90407(14) 0.8170(5) 0.28449(16) 0.0218(12) Uani 1 1 d . . .
H24 H 0.9139 0.8695 0.3023 0.026 Uiso 1 1 calc R . .
C25 C 0.90327(14) 0.6814(5) 0.28868(15) 0.0209(12) Uani 1 1 d . . .
H25 H 0.9132 0.6430 0.3091 0.025 Uiso 1 1 calc R . .
C26 C 0.88769(13) 0.6021(5) 0.26256(14) 0.0170(11) Uani 1 1 d . . .
H26 H 0.8868 0.5115 0.2658 0.020 Uiso 1 1 calc R . .
C30 C 0.81378(13) 0.6526(5) 0.18532(13) 0.0147(10) Uani 1 1 d . . .
H30A H 0.8179 0.7466 0.1858 0.018 Uiso 1 1 calc R . .
H30B H 0.8061 0.6293 0.1611 0.018 Uiso 1 1 calc R . .
C31 C 0.75577(13) 0.6527(5) 0.19456(15) 0.0189(11) Uani 1 1 d . . .
H31A H 0.7524 0.6046 0.1721 0.023 Uiso 1 1 calc R . .
H31B H 0.7543 0.7460 0.1892 0.023 Uiso 1 1 calc R . .
C32 C 0.72972(14) 0.6152(6) 0.22058(16) 0.0223(12) Uani 1 1 d . . .
H32A H 0.7083 0.6348 0.2098 0.027 Uiso 1 1 calc R . .
H32B H 0.7308 0.5214 0.2252 0.027 Uiso 1 1 calc R . .
C33 C 0.76545(14) 0.6554(6) 0.26973(16) 0.0243(13) Uani 1 1 d . . .
H33A H 0.7666 0.5621 0.2751 0.029 Uiso 1 1 calc R . .
H33B H 0.7685 0.7030 0.2923 0.029 Uiso 1 1 calc R . .
C34 C 0.79241(14) 0.6916(6) 0.24497(14) 0.0202(12) Uani 1 1 d . . .
H34A H 0.7921 0.7857 0.2407 0.024 Uiso 1 1 calc R . .
H34B H 0.8134 0.6691 0.2563 0.024 Uiso 1 1 calc R . .
C41 C 0.52930(13) 1.7161(5) 0.44556(13) 0.0139(10) Uani 1 1 d . . .
C42 C 0.55681(14) 1.7939(5) 0.44116(15) 0.0190(11) Uani 1 1 d . . .
H42 H 0.5696 1.7809 0.4213 0.023 Uiso 1 1 calc R . .
C43 C 0.56525(15) 1.8905(6) 0.46614(16) 0.0237(13) Uani 1 1 d . . .
H43 H 0.5839 1.9410 0.4632 0.028 Uiso 1 1 calc R . .
C44 C 0.54592(15) 1.9121(6) 0.49547(16) 0.0247(13) Uani 1 1 d . . .
H44 H 0.5513 1.9784 0.5119 0.030 Uiso 1 1 calc R . .
C45 C 0.51845(15) 1.8344(5) 0.50019(14) 0.0211(12) Uani 1 1 d . . .
H45 H 0.5056 1.8480 0.5200 0.025 Uiso 1 1 calc R . .
C46 C 0.51015(14) 1.7365(5) 0.47538(14) 0.0179(11) Uani 1 1 d . . .
H46 H 0.4918 1.6845 0.4786 0.022 Uiso 1 1 calc R . .
C51 C 0.55263(13) 1.5454(5) 0.39152(14) 0.0154(11) Uani 1 1 d . . .
C52 C 0.57639(13) 1.4975(5) 0.41617(15) 0.0178(11) Uani 1 1 d . . .
H52 H 0.5723 1.4965 0.4407 0.021 Uiso 1 1 calc R . .
C53 C 0.60577(14) 1.4520(5) 0.40448(16) 0.0207(12) Uani 1 1 d . . .
H53 H 0.6215 1.4207 0.4212 0.025 Uiso 1 1 calc R . .
C54 C 0.61225(14) 1.4521(6) 0.36817(17) 0.0232(12) Uani 1 1 d . . .
H54 H 0.6323 1.4223 0.3605 0.028 Uiso 1 1 calc R . .
C55 C 0.58884(14) 1.4966(6) 0.34323(16) 0.0225(12) Uani 1 1 d . . .
H55 H 0.5930 1.4954 0.3187 0.027 Uiso 1 1 calc R . .
C56 C 0.55925(14) 1.5431(5) 0.35484(15) 0.0181(11) Uani 1 1 d . . .
H56 H 0.5436 1.5731 0.3380 0.022 Uiso 1 1 calc R . .
C60 C 0.49328(13) 1.4728(5) 0.42904(14) 0.0145(10) Uani 1 1 d . . .
H60A H 0.5091 1.4145 0.4408 0.017 Uiso 1 1 calc R . .
H60B H 0.4791 1.5061 0.4473 0.017 Uiso 1 1 calc R . .
C61 C 0.49337(13) 1.2986(5) 0.38429(15) 0.0174(11) Uani 1 1 d . . .
H61A H 0.5021 1.2367 0.4021 0.021 Uiso 1 1 calc R . .
H61B H 0.5116 1.3402 0.3727 0.021 Uiso 1 1 calc R . .
C62 C 0.47218(14) 1.2261(6) 0.35626(15) 0.0223(12) Uani 1 1 d . . .
H62A H 0.4646 1.2877 0.3378 0.027 Uiso 1 1 calc R . .
H62B H 0.4852 1.1595 0.3448 0.027 Uiso 1 1 calc R . .
C63 C 0.42585(14) 1.2625(6) 0.38924(16) 0.0232(12) Uani 1 1 d . . .
H63A H 0.4072 1.2201 0.3998 0.028 Uiso 1 1 calc R . .
H63B H 0.4176 1.3261 0.3716 0.028 Uiso 1 1 calc R . .
C64 C 0.44577(14) 1.3327(6) 0.41843(14) 0.0193(11) Uani 1 1 d . . .
H64A H 0.4323 1.3971 0.4301 0.023 Uiso 1 1 calc R . .
H64B H 0.4536 1.2700 0.4365 0.023 Uiso 1 1 calc R . .
C71 C 0.32750(14) 1.1712(5) 0.47427(14) 0.0172(11) Uani 1 1 d . . .
C72 C 0.31508(15) 1.1476(6) 0.50816(15) 0.0251(13) Uani 1 1 d . . .
H72 H 0.2974 1.0913 0.5105 0.030 Uiso 1 1 calc R . .
C73 C 0.32916(16) 1.2080(6) 0.53832(16) 0.0274(14) Uani 1 1 d . . .
H73 H 0.3210 1.1911 0.5610 0.033 Uiso 1 1 calc R . .
C74 C 0.35518(16) 1.2932(6) 0.53511(16) 0.0281(14) Uani 1 1 d . . .
H74 H 0.3645 1.3338 0.5555 0.034 Uiso 1 1 calc R . .
C75 C 0.36737(15) 1.3179(6) 0.50173(16) 0.0270(14) Uani 1 1 d . . .
H75 H 0.3849 1.3751 0.4996 0.032 Uiso 1 1 calc R . .
C76 C 0.35357(14) 1.2579(5) 0.47130(15) 0.0215(12) Uani 1 1 d . . .
H76 H 0.3618 1.2756 0.4488 0.026 Uiso 1 1 calc R . .
C81 C 0.31773(12) 1.1867(5) 0.39695(14) 0.0143(10) Uani 1 1 d . . .
C82 C 0.30752(14) 1.3196(6) 0.39944(15) 0.0204(12) Uani 1 1 d . . .
H82 H 0.2983 1.3510 0.4203 0.025 Uiso 1 1 calc R . .
C83 C 0.31152(15) 1.4022(6) 0.36992(17) 0.0256(13) Uani 1 1 d . . .
H83 H 0.3054 1.4901 0.3713 0.031 Uiso 1 1 calc R . .
C84 C 0.32448(15) 1.3550(7) 0.33858(17) 0.0293(14) Uani 1 1 d . . .
H84 H 0.3271 1.4111 0.3191 0.035 Uiso 1 1 calc R . .
C85 C 0.33358(15) 1.2241(6) 0.33623(16) 0.0253(13) Uani 1 1 d . . .
H85 H 0.3419 1.1921 0.3149 0.030 Uiso 1 1 calc R . .
C86 C 0.33034(14) 1.1408(6) 0.36530(15) 0.0220(12) Uani 1 1 d . . .
H86 H 0.3367 1.0533 0.3636 0.026 Uiso 1 1 calc R . .
C90 C 0.26651(14) 1.0841(6) 0.44125(15) 0.0206(12) Uani 1 1 d . . .
H90A H 0.2616 1.0450 0.4643 0.025 Uiso 1 1 calc R . .
H90B H 0.2592 1.1749 0.4414 0.025 Uiso 1 1 calc R . .
C91 C 0.21900(15) 0.9497(7) 0.42472(17) 0.0295(14) Uani 1 1 d . . .
H91A H 0.2040 1.0159 0.4331 0.035 Uiso 1 1 calc R . .
H91B H 0.2244 0.8906 0.4446 0.035 Uiso 1 1 calc R . .
C92 C 0.20304(17) 0.8734(7) 0.39360(19) 0.0346(16) Uani 1 1 d . . .
H92A H 0.2178 0.8044 0.3863 0.042 Uiso 1 1 calc R . .
H92B H 0.1832 0.8319 0.4017 0.042 Uiso 1 1 calc R . .
C93 C 0.22389(15) 1.0178(6) 0.35191(17) 0.0263(13) Uani 1 1 d . . .
H93A H 0.2184 1.0744 0.3315 0.032 Uiso 1 1 calc R . .
H93B H 0.2391 0.9516 0.3441 0.032 Uiso 1 1 calc R . .
C94 C 0.23988(14) 1.0983(6) 0.38171(16) 0.0233(12) Uani 1 1 d . . .
H94A H 0.2593 1.1410 0.3730 0.028 Uiso 1 1 calc R . .
H94B H 0.2249 1.1660 0.3893 0.028 Uiso 1 1 calc R . .
C101 C 0.35823(16) 0.8930(6) 0.47953(16) 0.0255(13) Uani 1 1 d . . .
C102 C 0.29553(15) 0.7876(6) 0.46105(17) 0.0286(14) Uani 1 1 d . . .
C103 C 0.34956(13) 0.6665(6) 0.43418(15) 0.0185(11) Uani 1 1 d . . .
C104 C 0.37321(13) 0.9052(5) 0.40757(15) 0.0177(11) Uani 1 1 d . . .
C105 C 0.30832(13) 0.8191(5) 0.38630(14) 0.0168(11) Uani 1 1 d . . .
B1 B 0.37516(16) 0.6863(6) 0.31715(17) 0.0204(13) Uani 1 1 d . . .
B2 B 0.76895(19) 0.5319(7) 0.0805(2) 0.0290(16) Uani 1 1 d . . .
B3 B 0.42479(17) 1.6807(7) 0.49654(18) 0.0235(14) Uani 1 1 d . . .

loop_
_atom_site_aniso_label
_atom_site_aniso_U_11
_atom_site_aniso_U_22
_atom_site_aniso_U_33
_atom_site_aniso_U_23
_atom_site_aniso_U_13
_atom_site_aniso_U_12
Re1 0.01280(10) 0.00773(9) 0.01326(9) 0.00005(7) -0.00065(7) 0.00072(8)
Re2 0.01828(11) 0.01007(9) 0.01246(9) -0.00097(7) -0.00231(7) 0.00112(8)
Re3 0.01554(11) 0.01383(10) 0.01269(9) -0.00221(8) 0.00028(7) -0.00417(8)
P1 0.0128(7) 0.0095(6) 0.0127(6) 0.0001(5) 0.0008(5) 0.0013(5)
P2 0.0158(7) 0.0105(6) 0.0118(6) -0.0013(5) -0.0012(5) -0.0008(5)
P3 0.0138(7) 0.0166(7) 0.0140(6) -0.0044(5) 0.0008(5) -0.0034(5)
F1 0.045(3) 0.023(2) 0.090(4) 0.012(2) -0.024(2) -0.0088(19)
F2 0.035(2) 0.076(3) 0.0226(19) -0.001(2) 0.0035(16) 0.015(2)
F3 0.030(2) 0.029(2) 0.0310(19) -0.0046(15) -0.0102(15) 0.0037(16)
F4 0.0179(18) 0.038(2) 0.0311(19) -0.0099(16) -0.0037(14) 0.0065(15)
F5 0.060(3) 0.032(2) 0.071(3) -0.005(2) 0.040(3) 0.008(2)
F6 0.063(3) 0.070(3) 0.034(2) 0.008(2) -0.004(2) -0.009(3)
F7 0.052(3) 0.030(2) 0.050(3) 0.0002(19) 0.026(2) -0.0043(19)
F8 0.034(2) 0.047(2) 0.048(2) -0.022(2) 0.0119(19) -0.0128(19)
F9 0.043(2) 0.045(2) 0.029(2) 0.0143(18) -0.0041(17) -0.0071(19)
F10 0.048(3) 0.025(2) 0.044(2) -0.0099(17) 0.0152(19) 0.0019(18)
F11 0.0253(19) 0.031(2) 0.040(2) 0.0049(17) 0.0027(16) 0.0012(16)
F12 0.031(2) 0.036(2) 0.0241(17) -0.0054(16) -0.0005(15) -0.0047(17)
N1 0.016(2) 0.010(2) 0.017(2) -0.0005(17) 0.0011(17) 0.0018(17)
N2 0.011(2) 0.013(2) 0.015(2) -0.0018(17) -0.0012(17) -0.0030(17)
N3 0.016(2) 0.018(2) 0.023(2) -0.0031(19) -0.0006(19) -0.0037(19)
O1 0.061(3) 0.022(2) 0.022(2) -0.0029(18) 0.011(2) 0.010(2)
O1S 0.030(6) 0.061(6) 0.033(5) -0.001(5) -0.001(4) 0.009(5)
O2 0.017(2) 0.029(2) 0.046(3) -0.005(2) -0.0040(19) 0.0044(19)
O3 0.029(2) 0.018(2) 0.019(2) 0.0024(16) 0.0043(17) 0.0058(17)
O4 0.015(2) 0.0127(19) 0.034(2) 0.0009(16) -0.0087(17) 0.0038(15)
O5 0.020(2) 0.0139(19) 0.029(2) 0.0030(16) -0.0075(17) 0.0003(16)
O6 0.013(2) 0.025(2) 0.032(2) -0.0062(18) 0.0024(16) 0.0048(17)
O7 0.058(3) 0.018(2) 0.025(2) -0.0098(18) -0.011(2) 0.013(2)
O8 0.020(2) 0.034(2) 0.024(2) 0.0054(18) -0.0005(17) 0.0029(19)
O9 0.033(3) 0.029(2) 0.037(3) 0.004(2) 0.005(2) -0.013(2)
O10 0.033(3) 0.019(2) 0.028(2) 0.0051(17) -0.0068(18) 0.0072(18)
O11 0.032(2) 0.021(2) 0.024(2) -0.0089(17) -0.0014(18) -0.0012(18)
O12 0.026(2) 0.0163(19) 0.025(2) -0.0017(16) 0.0001(17) -0.0074(17)
O13 0.022(2) 0.026(2) 0.045(3) -0.001(2) -0.011(2) -0.0052(19)
O101 0.063(3) 0.029(3) 0.026(2) -0.005(2) -0.020(2) 0.001(2)
O102 0.063(4) 0.049(3) 0.067(4) -0.012(3) 0.047(3) -0.019(3)
O103 0.041(3) 0.014(2) 0.029(2) 0.0031(17) 0.0003(19) -0.0026(19)
O104 0.019(2) 0.023(2) 0.049(3) 0.009(2) 0.007(2) -0.0033(18)
O105 0.023(2) 0.030(2) 0.024(2) -0.0096(18) -0.0047(17) -0.0004(18)
C1 0.033(3) 0.010(2) 0.022(3) 0.000(2) 0.001(2) 0.003(2)
C1S 0.031(8) 0.063(9) 0.047(9) -0.003(7) 0.020(6) 0.005(7)
C2 0.016(3) 0.013(2) 0.024(3) -0.004(2) 0.001(2) 0.000(2)
C2S 0.037(6) 0.057(6) 0.079(9) 0.000 0.016(6) 0.000
C3 0.012(3) 0.007(2) 0.020(3) 0.0041(19) -0.002(2) 0.0015(19)
C3S 0.023(7) 0.069(7) 0.026(7) 0.006(7) -0.001(5) -0.002(7)
C4 0.0152(19) 0.0124(18) 0.0204(18) -0.0012(14) 0.0007(15) -0.0057(15)
C4S 0.036(6) 0.066(6) 0.027(5) 0.000 0.005(4) 0.000
C5 0.022(3) 0.006(2) 0.020(3) 0.0012(19) -0.002(2) -0.001(2)
C6 0.032(3) 0.019(3) 0.020(3) 0.004(2) -0.007(2) 0.008(2)
C7 0.022(3) 0.022(3) 0.017(3) 0.002(2) -0.001(2) 0.007(2)
C8 0.027(3) 0.013(3) 0.019(3) -0.002(2) -0.001(2) -0.002(2)
C9 0.0152(19) 0.0124(18) 0.0204(18) -0.0012(14) 0.0007(15) -0.0057(15)
C10 0.018(3) 0.019(3) 0.013(2) 0.004(2) 0.000(2) -0.001(2)
C11 0.027(3) 0.008(2) 0.019(3) 0.004(2) 0.012(2) 0.002(2)
C12 0.021(3) 0.017(3) 0.036(3) 0.006(2) 0.014(3) 0.004(2)
C13 0.038(4) 0.019(3) 0.055(5) 0.007(3) 0.030(3) 0.001(3)
C14 0.067(5) 0.015(3) 0.046(4) 0.003(3) 0.046(4) 0.005(3)
C15 0.089(7) 0.023(3) 0.018(3) 0.002(3) 0.017(4) 0.005(4)
C16 0.046(4) 0.019(3) 0.021(3) -0.002(2) 0.007(3) 0.002(3)
C21 0.013(3) 0.010(2) 0.021(3) 0.000(2) 0.004(2) -0.003(2)
C22 0.016(3) 0.013(2) 0.019(3) 0.002(2) 0.001(2) 0.000(2)
C23 0.023(3) 0.008(2) 0.029(3) -0.003(2) -0.002(2) 0.001(2)
C24 0.022(3) 0.016(3) 0.027(3) -0.006(2) -0.004(2) -0.002(2)
C25 0.023(3) 0.018(3) 0.021(3) -0.001(2) -0.009(2) 0.006(2)
C26 0.020(3) 0.011(2) 0.019(3) 0.000(2) -0.001(2) 0.000(2)
C30 0.017(3) 0.011(2) 0.015(2) 0.0035(19) -0.002(2) -0.004(2)
C31 0.017(3) 0.015(3) 0.024(3) -0.002(2) -0.005(2) 0.004(2)
C32 0.013(3) 0.016(3) 0.038(3) -0.004(2) -0.003(2) 0.002(2)
C33 0.017(3) 0.031(3) 0.025(3) 0.001(3) 0.004(2) 0.007(3)
C34 0.024(3) 0.018(3) 0.019(3) -0.002(2) 0.000(2) 0.000(2)
C41 0.016(3) 0.010(2) 0.015(2) 0.0007(19) -0.006(2) 0.000(2)
C42 0.021(3) 0.018(3) 0.018(3) -0.001(2) 0.000(2) -0.002(2)
C43 0.026(3) 0.017(3) 0.028(3) -0.002(2) -0.005(2) -0.006(2)
C44 0.035(4) 0.015(3) 0.023(3) -0.006(2) -0.011(3) 0.001(2)
C45 0.031(3) 0.018(3) 0.014(2) -0.002(2) -0.004(2) 0.005(2)
C46 0.019(3) 0.019(3) 0.016(2) -0.001(2) -0.002(2) 0.000(2)
C51 0.020(3) 0.007(2) 0.019(3) -0.0035(19) 0.001(2) -0.004(2)
C52 0.021(3) 0.012(2) 0.020(3) -0.002(2) 0.000(2) -0.004(2)
C53 0.017(3) 0.012(3) 0.033(3) -0.002(2) -0.006(2) -0.002(2)
C54 0.017(3) 0.017(3) 0.037(3) -0.005(2) 0.004(2) -0.001(2)
C55 0.025(3) 0.020(3) 0.023(3) -0.003(2) 0.004(2) -0.001(2)
C56 0.018(3) 0.014(3) 0.022(3) -0.001(2) 0.001(2) -0.001(2)
C60 0.017(3) 0.011(2) 0.016(2) -0.0018(19) -0.001(2) -0.001(2)
C61 0.015(3) 0.015(3) 0.022(3) -0.003(2) 0.001(2) -0.003(2)
C62 0.024(3) 0.019(3) 0.025(3) -0.004(2) 0.001(2) -0.007(2)
C63 0.020(3) 0.023(3) 0.026(3) 0.001(2) -0.001(2) -0.008(2)
C64 0.021(3) 0.018(3) 0.019(3) 0.001(2) 0.001(2) -0.005(2)
C71 0.022(3) 0.011(2) 0.018(3) -0.007(2) -0.001(2) -0.001(2)
C72 0.031(3) 0.024(3) 0.020(3) -0.006(2) -0.001(2) -0.011(3)
C73 0.033(4) 0.032(3) 0.018(3) -0.007(2) 0.003(2) -0.007(3)
C74 0.036(4) 0.026(3) 0.022(3) -0.008(2) -0.008(3) -0.005(3)
C75 0.026(3) 0.024(3) 0.030(3) -0.002(3) -0.011(3) -0.013(3)
C76 0.026(3) 0.019(3) 0.020(3) 0.001(2) -0.003(2) -0.009(2)
C81 0.006(2) 0.021(3) 0.016(2) 0.000(2) -0.0022(19) -0.005(2)
C82 0.018(3) 0.021(3) 0.022(3) -0.003(2) -0.001(2) -0.002(2)
C83 0.022(3) 0.020(3) 0.034(3) 0.005(2) -0.009(3) -0.005(2)
C84 0.029(3) 0.035(4) 0.024(3) 0.010(3) -0.004(3) -0.004(3)
C85 0.023(3) 0.034(3) 0.019(3) 0.002(2) -0.001(2) -0.001(3)
C86 0.026(3) 0.023(3) 0.018(3) 0.002(2) -0.001(2) 0.003(2)
C90 0.021(3) 0.020(3) 0.022(3) -0.006(2) 0.003(2) -0.001(2)
C91 0.016(3) 0.039(4) 0.033(3) -0.002(3) 0.000(3) -0.010(3)
C92 0.028(4) 0.033(4) 0.042(4) 0.003(3) -0.009(3) -0.012(3)
C93 0.020(3) 0.026(3) 0.032(3) 0.003(3) -0.006(3) 0.001(3)
C94 0.014(3) 0.023(3) 0.033(3) 0.000(2) -0.004(2) -0.002(2)
C101 0.039(4) 0.016(3) 0.021(3) -0.003(2) -0.007(3) 0.003(3)
C102 0.024(3) 0.030(3) 0.033(3) -0.015(3) 0.016(3) -0.008(3)
C103 0.012(3) 0.022(3) 0.021(3) 0.000(2) -0.004(2) -0.010(2)
C104 0.015(3) 0.013(3) 0.025(3) 0.002(2) -0.001(2) -0.002(2)
C105 0.013(3) 0.017(3) 0.021(3) -0.003(2) 0.005(2) -0.001(2)
B1 0.020(3) 0.019(3) 0.022(3) -0.001(2) -0.004(3) -0.001(3)
B2 0.031(4) 0.026(4) 0.031(4) -0.004(3) 0.009(3) 0.000(3)
B3 0.026(4) 0.024(3) 0.020(3) 0.002(3) 0.002(3) 0.002(3)

loop_
_atom_type_symbol
_atom_type_description
_atom_type_scat_dispersion_real
_atom_type_scat_dispersion_imag
_atom_type_scat_source
C C 0.0033 0.0016 'International Tables Vol C Tables 4.2.6.8 and 6.1.1.4'
H H 0.0000 0.0000 'International Tables Vol C Tables 4.2.6.8 and 6.1.1.4'
B B 0.0013 0.0007 'International Tables Vol C Tables 4.2.6.8 and 6.1.1.4'
N N 0.0061 0.0033 'International Tables Vol C Tables 4.2.6.8 and 6.1.1.4'
O O 0.0106 0.0060 'International Tables Vol C Tables 4.2.6.8 and 6.1.1.4'
F F 0.0171 0.0103 'International Tables Vol C Tables 4.2.6.8 and 6.1.1.4'
P P 0.1023 0.0942 'International Tables Vol C Tables 4.2.6.8 and 6.1.1.4'
Re Re -1.0185 7.2310 'International Tables Vol C Tables 4.2.6.8 and 6.1.1.4'

loop_
_geom_angle_atom_site_label_1
_geom_angle_atom_site_label_2
_geom_angle_atom_site_label_3
_geom_angle
_geom_angle_site_symmetry_1
_geom_angle_site_symmetry_3
C2 Re1 C1 89.4(2) . .
C2 Re1 C4 89.1(2) . .
C1 Re1 C4 92.1(2) . .
C2 Re1 C3 93.5(2) . .
C1 Re1 C3 176.5(2) . .
C4 Re1 C3 90.0(2) . .
C2 Re1 C5 177.3(2) . .
C1 Re1 C5 89.4(2) . .
C4 Re1 C5 88.5(2) . .
C3 Re1 C5 87.8(2) . .
C2 Re1 P1 92.38(16) . .
C1 Re1 P1 89.27(16) . .
C4 Re1 P1 177.94(16) . .
C3 Re1 P1 88.56(14) . .
C5 Re1 P1 90.02(14) . .
C8 Re2 C9 90.5(2) . .
C8 Re2 C10 92.3(2) . .
C9 Re2 C10 88.9(2) . .
C8 Re2 C7 177.1(2) . .
C9 Re2 C7 92.4(2) . .
C10 Re2 C7 87.6(2) . .
C8 Re2 C6 90.3(2) . .
C9 Re2 C6 89.7(2) . .
C10 Re2 C6 177.1(2) . .
C7 Re2 C6 89.9(2) . .
C8 Re2 P2 87.85(16) . .
C9 Re2 P2 177.63(15) . .
C10 Re2 P2 92.78(15) . .
C7 Re2 P2 89.30(16) . .
C6 Re2 P2 88.62(16) . .
C104 Re3 C102 175.3(3) . .
C104 Re3 C103 89.2(2) . .
C102 Re3 C103 86.8(2) . .
C104 Re3 C101 87.4(2) . .
C102 Re3 C101 90.3(3) . .
C103 Re3 C101 91.3(2) . .
C104 Re3 C105 91.7(2) . .
C102 Re3 C105 90.8(2) . .
C103 Re3 C105 90.8(2) . .
C101 Re3 C105 177.7(2) . .
C104 Re3 P3 94.17(16) . .
C102 Re3 P3 89.79(19) . .
C103 Re3 P3 176.33(16) . .
C101 Re3 P3 87.38(17) . .
C105 Re3 P3 90.53(16) . .
C11 P1 C21 102.2(3) . .
C11 P1 C30 103.5(2) . .
C21 P1 C30 106.5(2) . .
C11 P1 Re1 113.73(17) . .
C21 P1 Re1 118.46(17) . .
C30 P1 Re1 111.07(17) . .
C51 P2 C41 102.9(2) . .
C51 P2 C60 106.5(2) . .
C41 P2 C60 106.2(2) . .
C51 P2 Re2 117.04(18) . .
C41 P2 Re2 108.64(17) . .
C60 P2 Re2 114.48(17) . .
C71 P3 C81 104.4(2) . .
C71 P3 C90 103.4(3) . .
C81 P3 C90 104.6(3) . .
C71 P3 Re3 112.22(18) . .
C81 P3 Re3 117.61(18) . .
C90 P3 Re3 113.19(19) . .
C34 N1 C30 113.2(4) . .
C34 N1 C31 108.8(4) . .
C30 N1 C31 110.4(4) . .
C60 N2 C61 111.9(4) . .
C60 N2 C64 111.6(4) . .
C61 N2 C64 108.2(4) . .
C90 N3 C94 112.4(4) . .
C90 N3 C91 112.4(5) . .
C94 N3 C91 108.2(5) . .
C3S O1S C2S 104.2(8) . .
C33 O6 C32 109.0(4) . .
C62 O12 C63 109.8(4) . .
C93 O13 C92 109.3(5) . .
O1 C1 Re1 179.6(6) . .
O2 C2 Re1 176.9(5) . .
O1S C2S O1S 46.2(9) 2_655 .
O1S C2S C1S 142.2(9) 2_655 .
O1S C2S C1S 97.6(8) . .
O1S C2S C1S 97.6(8) 2_655 2_655
O1S C2S C1S 142.2(9) . 2_655
C1S C2S C1S 119.8(14) . 2_655
O3 C3 Re1 176.8(5) . .
O1S C3S C4S 105.6(9) . .
O4 C4 Re1 179.2(5) . .
C3S C4S C3S 43.4(12) . 2_655
O5 C5 Re1 175.4(5) . .
O7 C6 Re2 178.5(5) . .
O8 C7 Re2 179.6(6) . .
O9 C8 Re2 178.6(5) . .
O10 C9 Re2 174.8(5) . .
O11 C10 Re2 178.1(5) . .
C12 C11 C16 119.2(5) . .
C12 C11 P1 119.8(4) . .
C16 C11 P1 120.9(5) . .
C13 C12 C11 120.3(6) . .
C14 C13 C12 120.7(7) . .
C15 C14 C13 119.4(6) . .
C14 C15 C16 121.3(7) . .
C15 C16 C11 119.0(7) . .
C26 C21 C22 119.1(5) . .
C26 C21 P1 123.7(4) . .
C22 C21 P1 117.1(4) . .
C23 C22 C21 120.2(5) . .
C24 C23 C22 120.4(5) . .
C23 C24 C25 119.8(5) . .
C24 C25 C26 120.5(5) . .
C21 C26 C25 120.0(5) . .
N1 C30 P1 112.5(3) . .
N1 C31 C32 109.6(4) . .
O6 C32 C31 111.1(4) . .
O6 C33 C34 111.6(5) . .
N1 C34 C33 110.4(5) . .
C42 C41 C46 119.4(5) . .
C42 C41 P2 118.9(4) . .
C46 C41 P2 120.8(4) . .
C43 C42 C41 120.5(5) . .
C42 C43 C44 120.1(6) . .
C43 C44 C45 119.8(5) . .
C46 C45 C44 120.2(5) . .
C45 C46 C41 120.1(5) . .
C52 C51 C56 118.4(5) . .
C52 C51 P2 118.9(4) . .
C56 C51 P2 122.7(4) . .
C53 C52 C51 120.4(5) . .
C52 C53 C54 120.7(5) . .
C55 C54 C53 119.9(6) . .
C54 C55 C56 119.7(5) . .
C55 C56 C51 120.9(5) . .
N2 C60 P2 111.6(3) . .
N2 C61 C62 109.8(4) . .
O12 C62 C61 112.1(5) . .
O12 C63 C64 111.4(5) . .
N2 C64 C63 109.2(4) . .
C76 C71 C72 119.2(5) . .
C76 C71 P3 121.6(4) . .
C72 C71 P3 119.1(4) . .
C73 C72 C71 119.9(6) . .
C74 C73 C72 120.5(6) . .
C75 C74 C73 119.9(5) . .
C74 C75 C76 120.2(6) . .
C75 C76 C71 120.3(5) . .
C86 C81 C82 119.9(5) . .
C86 C81 P3 122.3(4) . .
C82 C81 P3 117.7(4) . .
C83 C82 C81 118.6(5) . .
C84 C83 C82 120.8(6) . .
C83 C84 C85 119.9(6) . .
C86 C85 C84 120.4(6) . .
C85 C86 C81 120.4(6) . .
N3 C90 P3 111.4(4) . .
N3 C91 C92 109.0(5) . .
O13 C92 C91 112.2(5) . .
O13 C93 C94 111.5(5) . .
N3 C94 C93 109.8(5) . .
O101 C101 Re3 175.8(5) . .
O102 C102 Re3 175.9(7) . .
O103 C103 Re3 178.1(5) . .
O104 C104 Re3 176.6(5) . .
O105 C105 Re3 177.9(5) . .
F2 B1 F3 110.1(5) . .
F2 B1 F4 110.5(5) . .
F3 B1 F4 110.1(5) . .
F2 B1 F1 109.1(5) . .
F3 B1 F1 107.7(5) . .
F4 B1 F1 109.2(5) . .
F8 B2 F7 110.5(6) . .
F8 B2 F5 110.4(6) . .
F7 B2 F5 110.9(6) . .
F8 B2 F6 108.3(6) . .
F7 B2 F6 108.1(6) . .
F5 B2 F6 108.6(6) . .
F12 B3 F11 110.0(5) . .
F12 B3 F10 109.0(5) . .
F11 B3 F10 108.6(5) . .
F12 B3 F9 109.4(5) . .
F11 B3 F9 110.6(5) . .
F10 B3 F9 109.3(5) . .

loop_
_geom_bond_atom_site_label_1
_geom_bond_atom_site_label_2
_geom_bond_distance
_geom_bond_site_symmetry_2
Re1 C2 1.994(6) .
Re1 C1 2.006(6) .
Re1 C4 2.012(5) .
Re1 C3 2.017(5) .
Re1 C5 2.025(6) .
Re1 P1 2.4667(13) .
Re2 C8 1.987(6) .
Re2 C9 1.992(5) .
Re2 C10 2.001(5) .
Re2 C7 2.024(6) .
Re2 C6 2.026(6) .
Re2 P2 2.4695(13) .
Re3 C104 1.994(6) .
Re3 C102 2.001(6) .
Re3 C103 2.001(6) .
Re3 C101 2.005(6) .
Re3 C105 2.013(5) .
Re3 P3 2.4834(14) .
P1 C11 1.812(5) .
P1 C21 1.822(5) .
P1 C30 1.838(5) .
P2 C51 1.818(6) .
P2 C41 1.818(5) .
P2 C60 1.849(5) .
P3 C71 1.822(5) .
P3 C81 1.827(5) .
P3 C90 1.843(6) .
F1 B1 1.404(8) .
F2 B1 1.367(8) .
F3 B1 1.387(7) .
F4 B1 1.392(7) .
F5 B2 1.388(8) .
F6 B2 1.399(9) .
F7 B2 1.379(8) .
F8 B2 1.372(8) .
F9 B3 1.397(7) .
F10 B3 1.390(8) .
F11 B3 1.388(8) .
F12 B3 1.388(8) .
N1 C34 1.461(7) .
N1 C30 1.464(7) .
N1 C31 1.470(7) .
N2 C60 1.459(6) .
N2 C61 1.470(7) .
N2 C64 1.478(7) .
N3 C90 1.458(7) .
N3 C94 1.464(7) .
N3 C91 1.472(7) .
O1 C1 1.123(7) .
O1S C3S 1.424(16) .
O1S C2S 1.497(16) .
O2 C2 1.135(7) .
O3 C3 1.130(6) .
O4 C4 1.104(6) .
O5 C5 1.125(6) .
O6 C33 1.426(7) .
O6 C32 1.433(7) .
O7 C6 1.127(7) .
O8 C7 1.129(7) .
O9 C8 1.133(7) .
O10 C9 1.129(6) .
O11 C10 1.129(6) .
O12 C62 1.410(7) .
O12 C63 1.430(7) .
O13 C93 1.417(7) .
O13 C92 1.424(8) .
O101 C101 1.123(7) .
O102 C102 1.130(7) .
O103 C103 1.127(7) .
O104 C104 1.137(7) .
O105 C105 1.130(6) .
C1S C2S 1.669(17) .
C2S O1S 1.497(16) 2_655
C2S C1S 1.669(17) 2_655
C3S C4S 1.54(2) .
C4S C3S 1.54(2) 2_655
C11 C12 1.383(8) .
C11 C16 1.399(8) .
C12 C13 1.378(8) .
C13 C14 1.371(11) .
C14 C15 1.368(11) .
C15 C16 1.385(9) .
C21 C26 1.388(7) .
C21 C22 1.408(7) .
C22 C23 1.387(7) .
C23 C24 1.382(8) .
C24 C25 1.387(8) .
C25 C26 1.395(7) .
C31 C32 1.513(8) .
C33 C34 1.507(8) .
C41 C42 1.390(8) .
C41 C46 1.395(7) .
C42 C43 1.384(8) .
C43 C44 1.386(9) .
C44 C45 1.390(9) .
C45 C46 1.388(7) .
C51 C52 1.396(8) .
C51 C56 1.397(7) .
C52 C53 1.374(8) .
C53 C54 1.382(8) .
C54 C55 1.382(8) .
C55 C56 1.383(8) .
C61 C62 1.518(7) .
C63 C64 1.509(7) .
C71 C76 1.390(8) .
C71 C72 1.394(8) .
C72 C73 1.382(8) .
C73 C74 1.381(9) .
C74 C75 1.375(9) .
C75 C76 1.384(8) .
C81 C86 1.381(8) .
C81 C82 1.417(8) .
C82 C83 1.394(8) .
C83 C84 1.382(9) .
C84 C85 1.386(9) .
C85 C86 1.381(8) .
C91 C92 1.517(9) .
C93 C94 1.504(8) .
